data_4109589
loop_
_publ_author_name
'Tamara L. Church'
'Christopher M. Byrne'
'Emil B. Lobkovsky'
'Geoffrey W. Coates'

_publ_section_title
;
 A New Multicomponent Reaction Catalyzed by a [Lewis Acid]+[Co(CO)4]-
 Catalyst: Stereospecific Synthesis of 1,3-Oxazinane-2,4-diones from
 Epoxides, Isocyanates, and CO
;
_journal_name_full 'Journal of the American Chemical Society'
_journal_page_first 8156
_journal_page_last 8162
_journal_paper_doi 10.1021/ja069065d
_journal_volume 129
_journal_year 2007
_chemical_formula_sum 'C13 H12 N2 O5'
_chemical_formula_weight 276.25
_chemical_name_systematic
; 
 ? 
;
_space_group_IT_number 60
_symmetry_cell_setting orthorhombic
_symmetry_space_group_name_Hall '-P 2n 2ab'
_symmetry_space_group_name_H-M 'P b c n'
_atom_sites_solution_hydrogens mixed
_atom_sites_solution_primary direct
_atom_sites_solution_secondary difmap
_audit_creation_method SHELXL-97
_cell_angle_alpha 90.00
_cell_angle_beta 90.00
_cell_angle_gamma 90.00
_cell_formula_units_Z 8
_cell_length_a 17.4307(13)
_cell_length_b 5.3287(3)
_cell_length_c 26.7589(19)
_cell_measurement_reflns_used 2591
_cell_measurement_temperature 295(2)
_cell_measurement_theta_max 20.00
_cell_measurement_theta_min 2.79
_cell_volume 2485.4(3)
_computing_cell_refinement 'Bruker SAINT+'
_computing_data_collection 'Bruker APEX2'
_computing_data_reduction 'Bruker SAINT+'
_computing_molecular_graphics 'Bruker SHELXTL'
_computing_publication_material 'Bruker SHELXTL'
_computing_structure_refinement 'SHELXL-97 (Sheldrick, 1997)'
_computing_structure_solution 'SHELXS-97 (Sheldrick, 1990)'
_diffrn_ambient_temperature 295(2)
_diffrn_measured_fraction_theta_full 0.993
_diffrn_measured_fraction_theta_max 0.993
_diffrn_measurement_device_type 'Bruker X8 APEX II diffractometer'
_diffrn_measurement_method 'phi and omega scans'
_diffrn_radiation_monochromator graphite
_diffrn_radiation_source 'fine-focus sealed tube'
_diffrn_radiation_type MoK\a
_diffrn_radiation_wavelength 0.71073
_diffrn_reflns_av_R_equivalents 0.0558
_diffrn_reflns_av_sigmaI/netI 0.0302
_diffrn_reflns_limit_h_max 17
_diffrn_reflns_limit_h_min -17
_diffrn_reflns_limit_k_max 5
_diffrn_reflns_limit_k_min -5
_diffrn_reflns_limit_l_max 26
_diffrn_reflns_limit_l_min -26
_diffrn_reflns_number 16703
_diffrn_reflns_theta_full 21.02
_diffrn_reflns_theta_max 21.02
_diffrn_reflns_theta_min 1.52
_exptl_absorpt_coefficient_mu 0.115
_exptl_absorpt_correction_T_max 0.9977
_exptl_absorpt_correction_T_min 0.8933
_exptl_absorpt_correction_type multi-scan
_exptl_absorpt_process_details SADABS
_exptl_crystal_colour colourless
_exptl_crystal_density_diffrn 1.476
_exptl_crystal_description needle
_exptl_crystal_F_000 1152
_exptl_crystal_size_max 1.00
_exptl_crystal_size_mid 0.15
_exptl_crystal_size_min 0.02
_refine_diff_density_max 0.251
_refine_diff_density_min -0.204
_refine_diff_density_rms 0.037
_refine_ls_extinction_method none
_refine_ls_goodness_of_fit_ref 1.021
_refine_ls_hydrogen_treatment mixed
_refine_ls_matrix_type full
_refine_ls_number_parameters 209
_refine_ls_number_reflns 1335
_refine_ls_number_restraints 0
_refine_ls_restrained_S_all 1.021
_refine_ls_R_factor_all 0.0619
_refine_ls_R_factor_gt 0.0379
_refine_ls_shift/su_max 0.018
_refine_ls_shift/su_mean 0.003
_refine_ls_structure_factor_coef Fsqd
_refine_ls_weighting_details 'calc w=1/[\s^2^(Fo^2^)+(0.0636P)^2^+1.3600P] where P=(Fo^2^+2Fc^2^)/3'
_refine_ls_weighting_scheme calc
_refine_ls_wR_factor_gt 0.0981
_refine_ls_wR_factor_ref 0.1149
_reflns_number_gt 952
_reflns_number_total 1335
_reflns_threshold_expression >2sigma(I)
_cod_data_source_file ja069065dsi20070404_030312.cif
_cod_data_source_block tc12
_cod_database_code 4109589

loop_
_symmetry_equiv_pos_as_xyz
'x, y, z'
'-x+1/2, -y+1/2, z+1/2'
'-x, y, -z+1/2'
'x+1/2, -y+1/2, -z'
'-x, -y, -z'
'x-1/2, y-1/2, -z-1/2'
'x, -y, z-1/2'
'-x-1/2, y-1/2, z'

loop_
_atom_site_label
_atom_site_type_symbol
_atom_site_fract_x
_atom_site_fract_y
_atom_site_fract_z
_atom_site_U_iso_or_equiv
_atom_site_adp_type
_atom_site_occupancy
_atom_site_symmetry_multiplicity
_atom_site_calc_flag
_atom_site_refinement_flags
O1 O 0.19935(12) 0.2418(4) 0.31028(8) 0.0480(6) Uani 1 1 d .
O2 O 0.17749(12) 0.0447(4) 0.38083(7) 0.0467(6) Uani 1 1 d .
O3 O 0.03876(13) -0.4339(4) 0.30600(8) 0.0505(7) Uani 1 1 d .
O4 O 0.1799(2) -0.2404(7) 0.07540(10) 0.1085(12) Uani 1 1 d .
O5 O 0.09824(19) 0.0546(7) 0.07365(10) 0.1074(12) Uani 1 1 d .
N1 N 0.12379(13) -0.1080(4) 0.30626(8) 0.0355(7) Uani 1 1 d .
N2 N 0.1381(2) -0.0913(7) 0.09593(12) 0.0658(9) Uani 1 1 d .
C1 C 0.16897(17) 0.0694(6) 0.33138(11) 0.0379(8) Uani 1 1 d .
C2 C 0.1522(2) -0.1910(8) 0.40198(12) 0.0535(10) Uani 1 1 d .
H2 H 0.176(2) -0.342(8) 0.3876(14) 0.090(14) Uiso 1 1 d .
C3 C 0.1478(2) -0.1897(7) 0.45815(12) 0.0673(11) Uani 1 1 d .
H3A H 0.1322 -0.0266 0.4706 0.081 Uiso 1 1 calc R
H3B H 0.1966 -0.2351 0.4730 0.081 Uiso 1 1 calc R
C4 C 0.0866(2) -0.3887(8) 0.46887(14) 0.0878(14) Uani 1 1 d .
H4A H 0.0486 -0.3228 0.4918 0.105 Uiso 1 1 calc R
H4B H 0.1100 -0.5356 0.4839 0.105 Uiso 1 1 calc R
C5 C 0.0487(3) -0.4589(8) 0.41904(13) 0.0582(11) Uani 1 1 d .
C6 C 0.07353(19) -0.2493(6) 0.38483(11) 0.0492(9) Uani 1 1 d .
H6A H 0.0413 -0.1031 0.3921 0.059 Uiso 1 1 calc R
C7 C 0.07498(18) -0.2831(6) 0.32979(11) 0.0400(8) Uani 1 1 d .
C8 C 0.12705(15) -0.1022(5) 0.25222(11) 0.0340(8) Uani 1 1 d .
C9 C 0.16503(18) -0.2919(7) 0.22758(12) 0.0399(9) Uani 1 1 d .
H9 H 0.1861(15) -0.417(5) 0.2446(11) 0.038(9) Uiso 1 1 d .
C10 C 0.16919(19) -0.2883(7) 0.17600(12) 0.0439(9) Uani 1 1 d .
H10 H 0.1958(16) -0.410(5) 0.1589(11) 0.038(9) Uiso 1 1 d .
C11 C 0.13444(18) -0.0944(6) 0.15095(11) 0.0423(9) Uani 1 1 d .
C12 C 0.09623(19) 0.0957(7) 0.17473(13) 0.0433(9) Uani 1 1 d .
H12 H 0.070(2) 0.229(7) 0.1575(12) 0.069(11) Uiso 1 1 d .
C13 C 0.09301(18) 0.0910(6) 0.22639(13) 0.0407(9) Uani 1 1 d .
H13 H 0.0670(16) 0.219(6) 0.2435(10) 0.043(9) Uiso 1 1 d .
H5B H 0.068(2) -0.616(9) 0.4086(15) 0.098(16) Uiso 1 1 d .
H5A H -0.004(2) -0.471(7) 0.4216(13) 0.083(14) Uiso 1 1 d .

loop_
_atom_site_aniso_label
_atom_site_aniso_U_11
_atom_site_aniso_U_22
_atom_site_aniso_U_33
_atom_site_aniso_U_23
_atom_site_aniso_U_13
_atom_site_aniso_U_12
O1 0.0468(14) 0.0464(14) 0.0509(14) 0.0066(12) -0.0035(11) -0.0118(12)
O2 0.0523(15) 0.0527(15) 0.0351(14) -0.0007(11) 0.0012(10) -0.0189(11)
O3 0.0532(14) 0.0529(14) 0.0452(14) -0.0044(12) 0.0020(11) -0.0178(13)
O4 0.156(3) 0.123(3) 0.0473(17) -0.0067(18) 0.0189(18) 0.036(3)
O5 0.125(3) 0.147(3) 0.0503(18) 0.0359(18) -0.0011(17) 0.037(2)
N1 0.0378(16) 0.0386(16) 0.0300(16) 0.0014(13) 0.0003(12) -0.0084(13)
N2 0.074(2) 0.080(3) 0.044(2) 0.006(2) 0.0033(18) -0.005(2)
C1 0.036(2) 0.042(2) 0.036(2) -0.0012(18) 0.0021(16) -0.0001(17)
C2 0.060(3) 0.064(3) 0.036(2) 0.004(2) -0.0014(18) -0.017(2)
C3 0.076(3) 0.089(3) 0.036(2) 0.004(2) -0.0017(18) -0.022(2)
C4 0.114(4) 0.101(3) 0.049(2) 0.013(2) 0.001(2) -0.045(3)
C5 0.074(3) 0.056(3) 0.044(2) 0.003(2) 0.011(2) -0.015(2)
C6 0.052(2) 0.054(2) 0.042(2) -0.0015(18) 0.0047(16) -0.0139(18)
C7 0.042(2) 0.038(2) 0.040(2) -0.0008(18) 0.0003(16) -0.0044(18)
C8 0.0329(18) 0.035(2) 0.034(2) 0.0008(17) -0.0004(15) -0.0034(16)
C9 0.040(2) 0.039(2) 0.041(2) 0.0070(19) -0.0017(16) 0.0031(17)
C10 0.044(2) 0.045(2) 0.042(2) -0.003(2) 0.0056(17) 0.0015(18)
C11 0.045(2) 0.053(2) 0.029(2) 0.0085(18) 0.0001(16) -0.0088(19)
C12 0.041(2) 0.044(2) 0.045(3) 0.0082(19) -0.0061(17) -0.0012(18)
C13 0.036(2) 0.040(2) 0.046(2) -0.0020(18) 0.0010(16) 0.0013(17)

loop_
_atom_type_symbol
_atom_type_description
_atom_type_scat_dispersion_real
_atom_type_scat_dispersion_imag
_atom_type_scat_source
C C 0.0033 0.0016 'International Tables Vol C Tables 4.2.6.8 and 6.1.1.4'
H H 0.0000 0.0000 'International Tables Vol C Tables 4.2.6.8 and 6.1.1.4'
N N 0.0061 0.0033 'International Tables Vol C Tables 4.2.6.8 and 6.1.1.4'
O O 0.0106 0.0060 'International Tables Vol C Tables 4.2.6.8 and 6.1.1.4'

loop_
_geom_angle_atom_site_label_1
_geom_angle_atom_site_label_2
_geom_angle_atom_site_label_3
_geom_angle
C1 O2 C2 116.0(3)
C1 N1 C7 124.8(3)
C1 N1 C8 116.3(2)
C7 N1 C8 118.9(2)
O5 N2 O4 123.2(3)
O5 N2 C11 118.6(4)
O4 N2 C11 118.2(3)
O1 C1 O2 119.4(3)
O1 C1 N1 122.5(3)
O2 C1 N1 118.0(3)
O2 C2 C6 110.1(3)
O2 C2 C3 113.7(3)
C6 C2 C3 105.3(3)
C2 C3 C4 102.7(3)
C3 C4 C5 107.8(3)
C6 C5 C4 102.9(3)
C7 C6 C2 108.5(3)
C7 C6 C5 121.2(3)
C2 C6 C5 103.5(3)
O3 C7 N1 121.4(3)
O3 C7 C6 126.6(3)
N1 C7 C6 111.9(3)
C13 C8 C9 121.1(3)
C13 C8 N1 120.1(3)
C9 C8 N1 118.8(3)
C8 C9 C10 119.6(3)
C11 C10 C9 118.4(3)
C12 C11 C10 123.0(3)
C12 C11 N2 118.5(3)
C10 C11 N2 118.5(3)
C11 C12 C13 118.1(3)
C8 C13 C12 119.9(3)

loop_
_geom_bond_atom_site_label_1
_geom_bond_atom_site_label_2
_geom_bond_distance
O1 C1 1.201(3)
O2 C1 1.338(3)
O2 C2 1.447(4)
O3 C7 1.204(3)
O4 N2 1.211(4)
O5 N2 1.201(4)
N1 C1 1.402(4)
N1 C7 1.411(4)
N1 C8 1.447(4)
N2 C11 1.474(4)
C2 C6 1.478(5)
C2 C3 1.505(5)
C3 C4 1.530(5)
C4 C5 1.535(5)
C5 C6 1.507(5)
C6 C7 1.484(4)
C8 C13 1.375(4)
C8 C9 1.376(4)
C9 C10 1.382(4)
C10 C11 1.372(4)
C11 C12 1.369(4)
C12 C13 1.384(4)
